data_4122057
loop_
_publ_author_name
'Xu, Yingjie'
'Kaneko, Keiichi'
'Kanai, Motomu'
'Shibasaki, Masakatsu'
'Matsunaga, Shigeki'

_publ_section_title
;
 Regiodivergent Kinetic Resolution of Terminal and Internal rac-Aziridines
 with Malonates under Dinuclear Schiff Base Catalysis.
;
_journal_issue 25
_journal_name_full 'Journal of the American Chemical Society'
_journal_page_first 9190
_journal_page_last 9194
_journal_paper_doi 10.1021/ja5039165
_journal_volume 136
_journal_year 2014
_chemical_absolute_configuration ad
_chemical_formula_sum 'C21 H25 F6 N O5'
_chemical_formula_weight 485.42
_chemical_name_systematic
; 
 ? 
;
_space_group_IT_number 19
_symmetry_cell_setting orthorhombic
_symmetry_space_group_name_Hall 'P 2ac 2ab'
_symmetry_space_group_name_H-M 'P 21 21 21'
_atom_sites_solution_hydrogens geom
_atom_sites_solution_primary direct
_atom_sites_solution_secondary difmap
_audit_creation_method SHELXL-97
_cell_angle_alpha 90.00
_cell_angle_beta 90.00
_cell_angle_gamma 90.00
_cell_formula_units_Z 4
_cell_length_a 5.10280(10)
_cell_length_b 17.2111(5)
_cell_length_c 25.2391(8)
_cell_measurement_reflns_used 11990
_cell_measurement_temperature 105(2)
_cell_measurement_theta_max 68.2
_cell_measurement_theta_min 3.1
_cell_volume 2216.62(10)
_computing_cell_refinement PROCESS-AUTO
_computing_data_collection PROCESS-AUTO
_computing_molecular_graphics 'Yadokari-XG 2009 (Wakita, Nemoto et al., 2009)'
_computing_publication_material 'Yadokari-XG 2009 (Wakita, Nemoto et al., 2009)'
_computing_structure_refinement 'SHELXL-97 (Sheldrick, 1997)'
_computing_structure_solution 'SHELXS-97 (Sheldrick, 1990)'
_diffrn_ambient_temperature 105(2)
_diffrn_detector_area_resol_mean 10.00
_diffrn_measured_fraction_theta_full 0.999
_diffrn_measured_fraction_theta_max 0.999
_diffrn_measurement_device_type 'Rigaku RAXIS-RAPID'
_diffrn_measurement_method \w
_diffrn_radiation_monochromator graphite
_diffrn_radiation_source 'fine-focus sealed tube'
_diffrn_radiation_type CuK\a
_diffrn_radiation_wavelength 1.54187
_diffrn_reflns_av_R_equivalents 0.1239
_diffrn_reflns_av_sigmaI/netI 0.1551
_diffrn_reflns_limit_h_max 6
_diffrn_reflns_limit_h_min -6
_diffrn_reflns_limit_k_max 20
_diffrn_reflns_limit_k_min -20
_diffrn_reflns_limit_l_max 30
_diffrn_reflns_limit_l_min -30
_diffrn_reflns_number 24101
_diffrn_reflns_theta_full 68.24
_diffrn_reflns_theta_max 68.24
_diffrn_reflns_theta_min 3.11
_exptl_absorpt_coefficient_mu 1.188
_exptl_absorpt_correction_T_max 1.0000
_exptl_absorpt_correction_T_min 0.6562
_exptl_absorpt_correction_type multi-scan
_exptl_absorpt_process_details
;
    Higashi, T. (1995). Program for Absorption Correction.
    Rigaku Corporation, Tokyo, Japan.
;
_exptl_crystal_colour colorless
_exptl_crystal_density_diffrn 1.455
_exptl_crystal_density_method 'not measured'
_exptl_crystal_description block
_exptl_crystal_F_000 1008
_exptl_crystal_size_max 0.14
_exptl_crystal_size_mid 0.07
_exptl_crystal_size_min 0.05
_refine_diff_density_max 0.262
_refine_diff_density_min -0.246
_refine_diff_density_rms 0.051
_refine_ls_abs_structure_details 'Flack H D (1983), Acta Cryst. A39, 876-881'
_refine_ls_abs_structure_Flack -0.14(16)
_refine_ls_extinction_method none
_refine_ls_goodness_of_fit_ref 0.801
_refine_ls_hydrogen_treatment constr
_refine_ls_matrix_type full
_refine_ls_number_parameters 302
_refine_ls_number_reflns 4044
_refine_ls_number_restraints 0
_refine_ls_restrained_S_all 0.801
_refine_ls_R_factor_all 0.1279
_refine_ls_R_factor_gt 0.0496
_refine_ls_shift/su_max 0.000
_refine_ls_shift/su_mean 0.000
_refine_ls_structure_factor_coef Fsqd
_refine_ls_weighting_details 'calc w=1/[\s^2^(Fo^2^)+(0.0128P)^2^+0.0000P] where P=(Fo^2^+2Fc^2^)/3'
_refine_ls_weighting_scheme calc
_refine_ls_wR_factor_gt 0.0562
_refine_ls_wR_factor_ref 0.0721
_reflns_number_gt 1753
_reflns_number_total 4044
_reflns_threshold_expression >2sigma(I)
_cod_data_source_file ja5039165_si_003.cif
_cod_data_source_block ydkr
_cod_depositor_comments 'Adding full bibliography for 4122057--4122058.cif.'
_cod_database_code 4122057

loop_
_symmetry_equiv_pos_as_xyz
'x, y, z'
'-x+1/2, -y, z+1/2'
'x+1/2, -y+1/2, -z'
'-x, y+1/2, -z+1/2'

loop_
_atom_site_label
_atom_site_type_symbol
_atom_site_fract_x
_atom_site_fract_y
_atom_site_fract_z
_atom_site_U_iso_or_equiv
_atom_site_adp_type
_atom_site_occupancy
_atom_site_symmetry_multiplicity
_atom_site_calc_flag
_atom_site_refinement_flags
F4 F 0.0777(4) 0.27516(12) 0.92441(8) 0.0596(7) Uani 1 1 d .
O5 O 0.5371(5) -0.22344(15) 1.15286(10) 0.0473(8) Uani 1 1 d .
O2 O -0.1094(5) -0.12541(14) 1.05036(10) 0.0497(9) Uani 1 1 d .
F5 F -0.1360(5) 0.20170(11) 0.87121(8) 0.0637(7) Uani 1 1 d .
F6 F -0.2572(4) 0.21298(12) 0.95303(8) 0.0596(7) Uani 1 1 d .
O1 O 0.6078(5) 0.03318(15) 1.07573(10) 0.0471(8) Uani 1 1 d .
O3 O 0.2902(5) -0.15682(13) 1.01912(11) 0.0468(8) Uani 1 1 d .
F1 F 0.4422(5) -0.04974(13) 0.84326(9) 0.0751(9) Uani 1 1 d .
F2 F 0.8022(5) -0.03517(13) 0.88594(9) 0.0720(8) Uani 1 1 d .
F3 F 0.6762(4) 0.05012(12) 0.82999(9) 0.0661(8) Uani 1 1 d .
N1 N 0.1656(6) 0.02589(16) 1.08917(12) 0.0394(9) Uani 1 1 d .
H1 H 0.0107 0.0309 1.0742 0.047 Uiso 1 1 calc R
C1 C 0.1480(8) 0.11775(19) 0.98835(15) 0.0358(11) Uani 1 1 d .
H2 H 0.0401 0.1413 1.0145 0.043 Uiso 1 1 calc R
O4 O 0.1529(6) -0.26769(14) 1.12151(10) 0.0522(9) Uani 1 1 d .
C2 C 0.3292(8) 0.0603(2) 1.00302(16) 0.0372(11) Uani 1 1 d .
C7 C 0.5913(11) 0.0027(3) 0.86812(19) 0.0531(14) Uani 1 1 d .
C17 C 0.2637(7) -0.1324(2) 1.11016(15) 0.0402(11) Uani 1 1 d .
H3 H 0.4393 -0.1080 1.1045 0.048 Uiso 1 1 calc R
C3 C 0.4450(8) 0.0443(2) 0.91111(17) 0.0383(11) Uani 1 1 d .
C18 C 0.1223(10) -0.1359(2) 1.05729(17) 0.0422(12) Uani 1 1 d .
C10 C 0.1769(8) 0.0034(2) 1.14496(14) 0.0366(12) Uani 1 1 d .
H4 H 0.3623 0.0104 1.1569 0.044 Uiso 1 1 calc R
C9 C 0.3801(9) 0.0393(2) 1.05949(16) 0.0389(11) Uani 1 1 d .
C4 C 0.1259(8) 0.1402(2) 0.93583(16) 0.0390(11) Uani 1 1 d .
C11 C 0.0079(7) 0.05867(19) 1.17784(14) 0.0419(11) Uani 1 1 d .
H5 H -0.1771 0.0531 1.1666 0.050 Uiso 1 1 calc R
H6 H 0.0191 0.0432 1.2156 0.050 Uiso 1 1 calc R
C15 C 0.1440(7) -0.10901(19) 1.20947(14) 0.0413(11) Uani 1 1 d .
H7 H 0.0043 -0.0844 1.2309 0.050 Uiso 1 1 calc R
H8 H 0.1166 -0.1659 1.2111 0.050 Uiso 1 1 calc R
C14 C 0.1096(8) -0.0830(2) 1.15167(14) 0.0385(11) Uani 1 1 d .
H9 H -0.0807 -0.0888 1.1430 0.046 Uiso 1 1 calc R
C5 C 0.4774(7) 0.02368(19) 0.96357(15) 0.0383(11) Uani 1 1 d .
H10 H 0.6003 -0.0154 0.9729 0.046 Uiso 1 1 calc R
C8 C -0.0487(10) 0.2065(3) 0.92102(18) 0.0482(13) Uani 1 1 d .
C21 C 0.5898(8) -0.29936(19) 1.17407(13) 0.0520(12) Uani 1 1 d .
H11 H 0.4911 -0.3065 1.2070 0.078 Uiso 1 1 calc R
H12 H 0.7777 -0.3044 1.1813 0.078 Uiso 1 1 calc R
H13 H 0.5366 -0.3390 1.1483 0.078 Uiso 1 1 calc R
C6 C 0.2694(8) 0.1036(2) 0.89690(16) 0.0441(12) Uani 1 1 d .
H14 H 0.2497 0.1183 0.8608 0.053 Uiso 1 1 calc R
C16 C 0.4080(7) -0.09051(19) 1.23533(13) 0.0513(12) Uani 1 1 d .
H15 H 0.5502 -0.1052 1.2112 0.077 Uiso 1 1 calc R
H16 H 0.4246 -0.1198 1.2685 0.077 Uiso 1 1 calc R
H17 H 0.4182 -0.0347 1.2429 0.077 Uiso 1 1 calc R
C12 C -0.0827(7) 0.19786(18) 1.20602(13) 0.0551(13) Uani 1 1 d .
H18 H -0.2659 0.1935 1.1947 0.083 Uiso 1 1 calc R
H19 H -0.0226 0.2515 1.2011 0.083 Uiso 1 1 calc R
H20 H -0.0683 0.1837 1.2435 0.083 Uiso 1 1 calc R
C20 C 0.3042(10) -0.2161(3) 1.12846(16) 0.0437(12) Uani 1 1 d .
C19 C 0.1809(7) -0.16926(17) 0.96718(13) 0.0507(13) Uani 1 1 d .
H21 H 0.0549 -0.2122 0.9686 0.076 Uiso 1 1 calc R
H22 H 0.3217 -0.1821 0.9423 0.076 Uiso 1 1 calc R
H23 H 0.0916 -0.1219 0.9554 0.076 Uiso 1 1 calc R
C13 C 0.0869(8) 0.14305(18) 1.17280(15) 0.0527(12) Uani 1 1 d .
H24 H 0.0749 0.1586 1.1351 0.063 Uiso 1 1 calc R
H25 H 0.2720 0.1487 1.1839 0.063 Uiso 1 1 calc R

loop_
_atom_site_aniso_label
_atom_site_aniso_U_11
_atom_site_aniso_U_22
_atom_site_aniso_U_33
_atom_site_aniso_U_23
_atom_site_aniso_U_13
_atom_site_aniso_U_12
F4 0.0656(18) 0.0335(14) 0.0797(18) 0.0005(13) -0.0045(15) 0.0013(14)
O5 0.046(2) 0.0422(19) 0.054(2) 0.0034(15) -0.0082(17) 0.0065(18)
O2 0.0394(18) 0.061(2) 0.049(2) -0.0062(15) -0.0044(18) 0.0025(18)
F5 0.0768(19) 0.0585(16) 0.0558(17) -0.0012(14) -0.0192(16) 0.0185(15)
F6 0.0490(17) 0.0573(16) 0.0725(19) 0.0028(14) 0.0059(15) 0.0090(14)
O1 0.0365(17) 0.0573(19) 0.047(2) 0.0015(15) -0.0019(17) 0.0017(18)
O3 0.047(2) 0.0549(19) 0.0389(19) -0.0058(16) 0.0001(17) 0.0026(16)
F1 0.074(2) 0.0707(19) 0.080(2) -0.0322(15) 0.0175(17) -0.0177(18)
F2 0.070(2) 0.0853(19) 0.0606(18) -0.0044(16) 0.0032(17) 0.0333(17)
F3 0.081(2) 0.0611(17) 0.0567(17) 0.0047(13) 0.0225(15) 0.0011(17)
N1 0.033(2) 0.045(2) 0.040(2) 0.0020(18) -0.0041(19) -0.0054(19)
C1 0.031(3) 0.033(3) 0.043(3) -0.003(2) 0.007(2) -0.003(2)
O4 0.048(2) 0.043(2) 0.065(2) -0.0012(17) -0.0044(18) -0.0055(16)
C2 0.038(3) 0.031(3) 0.043(3) 0.000(2) 0.008(3) -0.009(2)
C7 0.062(4) 0.048(4) 0.049(4) 0.002(3) 0.002(3) 0.006(3)
C17 0.043(3) 0.040(3) 0.038(3) 0.005(2) 0.002(3) -0.007(2)
C3 0.041(3) 0.036(3) 0.038(3) -0.003(2) 0.004(2) -0.005(3)
C18 0.055(3) 0.033(3) 0.039(3) -0.003(2) -0.001(3) -0.006(3)
C10 0.035(3) 0.041(3) 0.034(3) -0.001(2) -0.006(2) -0.002(2)
C9 0.050(3) 0.025(3) 0.042(3) 0.001(2) 0.009(3) -0.003(3)
C4 0.036(3) 0.040(3) 0.041(3) 0.001(2) 0.000(3) 0.000(2)
C11 0.040(3) 0.039(3) 0.047(3) -0.009(2) 0.000(2) -0.005(3)
C15 0.037(3) 0.039(3) 0.048(3) 0.001(2) 0.003(3) 0.002(2)
C14 0.038(3) 0.038(3) 0.039(3) -0.001(2) -0.001(2) -0.003(2)
C5 0.034(3) 0.040(3) 0.042(3) 0.009(2) -0.004(2) 0.001(2)
C8 0.062(4) 0.030(3) 0.053(4) 0.000(3) -0.009(3) 0.008(3)
C21 0.047(3) 0.052(3) 0.057(3) 0.010(2) -0.002(2) 0.013(3)
C6 0.048(3) 0.040(3) 0.044(3) 0.004(2) -0.001(3) -0.009(3)
C16 0.046(3) 0.060(3) 0.049(3) 0.003(2) -0.004(3) 0.001(3)
C12 0.059(3) 0.051(3) 0.056(3) -0.014(2) 0.003(3) -0.006(3)
C20 0.049(4) 0.051(4) 0.031(3) -0.002(3) -0.002(3) 0.007(3)
C19 0.059(3) 0.055(3) 0.038(3) -0.003(2) 0.005(3) 0.004(2)
C13 0.053(3) 0.036(3) 0.069(3) -0.011(2) 0.007(3) -0.005(3)

loop_
_atom_type_symbol
_atom_type_description
_atom_type_scat_dispersion_real
_atom_type_scat_dispersion_imag
_atom_type_scat_source
C C 0.0181 0.0091 'International Tables Vol C Tables 4.2.6.8 and 6.1.1.4'
H H 0.0000 0.0000 'International Tables Vol C Tables 4.2.6.8 and 6.1.1.4'
O O 0.0492 0.0322 'International Tables Vol C Tables 4.2.6.8 and 6.1.1.4'
N N 0.0311 0.0180 'International Tables Vol C Tables 4.2.6.8 and 6.1.1.4'
F F 0.0727 0.0534 'International Tables Vol C Tables 4.2.6.8 and 6.1.1.4'

loop_
_geom_angle_atom_site_label_1
_geom_angle_atom_site_label_2
_geom_angle_atom_site_label_3
_geom_angle
C20 O5 C21 114.9(3)
C18 O3 C19 116.6(3)
C9 N1 C10 123.3(3)
C4 C1 C2 120.2(4)
C5 C2 C1 119.0(4)
C5 C2 C9 118.4(4)
C1 C2 C9 122.5(4)
F3 C7 F2 106.2(4)
F3 C7 F1 105.0(4)
F2 C7 F1 106.7(4)
F3 C7 C3 113.0(4)
F2 C7 C3 113.0(4)
F1 C7 C3 112.3(4)
C18 C17 C20 107.0(3)
C18 C17 C14 111.9(3)
C20 C17 C14 112.2(3)
C5 C3 C6 120.5(4)
C5 C3 C7 120.8(4)
C6 C3 C7 118.7(4)
O2 C18 O3 124.2(4)
O2 C18 C17 125.9(4)
O3 C18 C17 109.8(4)
N1 C10 C11 109.6(3)
N1 C10 C14 110.7(3)
C11 C10 C14 114.6(3)
O1 C9 N1 124.4(4)
O1 C9 C2 120.0(4)
N1 C9 C2 115.5(4)
C6 C4 C1 120.8(4)
C6 C4 C8 119.2(4)
C1 C4 C8 120.0(4)
C13 C11 C10 113.6(3)
C16 C15 C14 116.4(3)
C15 C14 C10 111.2(3)
C15 C14 C17 114.9(3)
C10 C14 C17 109.9(3)
C3 C5 C2 120.1(4)
F5 C8 F6 107.9(4)
F5 C8 F4 105.8(4)
F6 C8 F4 105.5(4)
F5 C8 C4 112.8(4)
F6 C8 C4 112.7(4)
F4 C8 C4 111.6(4)
C4 C6 C3 119.3(4)
O4 C20 O5 124.8(5)
O4 C20 C17 124.9(4)
O5 C20 C17 110.3(4)
C11 C13 C12 113.3(3)

loop_
_geom_bond_atom_site_label_1
_geom_bond_atom_site_label_2
_geom_bond_distance
F4 C8 1.350(4)
O5 C20 1.344(4)
O5 C21 1.438(3)
O2 C18 1.209(4)
F5 C8 1.336(4)
F6 C8 1.341(4)
O1 C9 1.237(4)
O3 C18 1.338(4)
O3 C19 1.441(3)
F1 C7 1.337(5)
F2 C7 1.336(5)
F3 C7 1.334(4)
N1 C9 1.346(4)
N1 C10 1.461(4)
C1 C4 1.385(4)
C1 C2 1.403(4)
O4 C20 1.190(4)
C2 C5 1.400(4)
C2 C9 1.493(5)
C7 C3 1.500(5)
C17 C18 1.518(5)
C17 C20 1.527(5)
C17 C14 1.561(4)
C3 C5 1.381(4)
C3 C6 1.405(4)
C10 C11 1.529(4)
C10 C14 1.537(4)
C4 C6 1.378(4)
C4 C8 1.494(5)
C11 C13 1.513(4)
C15 C16 1.530(4)
C15 C14 1.536(4)
C12 C13 1.530(4)

loop_
_geom_torsion_atom_site_label_1
_geom_torsion_atom_site_label_2
_geom_torsion_atom_site_label_3
_geom_torsion_atom_site_label_4
_geom_torsion
C4 C1 C2 C5 -3.0(5)
C4 C1 C2 C9 173.9(4)
F3 C7 C3 C5 -140.5(4)
F2 C7 C3 C5 -19.8(6)
F1 C7 C3 C5 100.9(5)
F3 C7 C3 C6 41.0(6)
F2 C7 C3 C6 161.7(3)
F1 C7 C3 C6 -77.6(5)
C19 O3 C18 O2 -1.8(6)
C19 O3 C18 C17 174.9(3)
C20 C17 C18 O2 100.9(5)
C14 C17 C18 O2 -22.4(6)
C20 C17 C18 O3 -75.7(4)
C14 C17 C18 O3 161.0(3)
C9 N1 C10 C11 126.7(4)
C9 N1 C10 C14 -105.9(4)
C10 N1 C9 O1 0.9(6)
C10 N1 C9 C2 179.0(3)
C5 C2 C9 O1 44.0(5)
C1 C2 C9 O1 -132.9(4)
C5 C2 C9 N1 -134.2(4)
C1 C2 C9 N1 48.9(5)
C2 C1 C4 C6 3.9(6)
C2 C1 C4 C8 -174.3(4)
N1 C10 C11 C13 -57.8(4)
C14 C10 C11 C13 177.0(3)
C16 C15 C14 C10 -52.2(4)
C16 C15 C14 C17 73.4(4)
N1 C10 C14 C15 175.1(3)
C11 C10 C14 C15 -60.3(4)
N1 C10 C14 C17 46.7(5)
C11 C10 C14 C17 171.3(3)
C18 C17 C14 C15 148.9(3)
C20 C17 C14 C15 28.6(5)
C18 C17 C14 C10 -84.9(4)
C20 C17 C14 C10 154.9(4)
C6 C3 C5 C2 1.8(6)
C7 C3 C5 C2 -176.6(4)
C1 C2 C5 C3 0.2(5)
C9 C2 C5 C3 -176.8(4)
C6 C4 C8 F5 28.1(6)
C1 C4 C8 F5 -153.8(4)
C6 C4 C8 F6 150.6(3)
C1 C4 C8 F6 -31.3(6)
C6 C4 C8 F4 -90.9(5)
C1 C4 C8 F4 87.2(5)
C1 C4 C6 C3 -1.8(6)
C8 C4 C6 C3 176.3(4)
C5 C3 C6 C4 -1.1(5)
C7 C3 C6 C4 177.4(4)
C21 O5 C20 O4 -3.9(6)
C21 O5 C20 C17 177.1(3)
C18 C17 C20 O4 -36.0(6)
C14 C17 C20 O4 87.1(5)
C18 C17 C20 O5 143.1(4)
C14 C17 C20 O5 -93.8(4)
C10 C11 C13 C12 -179.8(3)
